data_1540025
loop_
_publ_author_name
'Anastasiadis, Nikolaos C.'
'Polyzou, Christina D.'
'Kostakis, George E.'
'Bekiari, Vlasoula'
'Lan, Yanhua'
'Perlepes, Spyros P.'
'Konidaris, Konstantis F.'
'Powell, Annie K.'

_publ_section_title
;
 Dinuclear lanthanide(iii)/zinc(ii) complexes with methyl 2-pyridyl ketone
 oxime.
;
_journal_issue 46
_journal_name_full 'Dalton transactions (Cambridge, England : 2003)'
_journal_page_first 19791
_journal_page_last 19795
_journal_paper_doi 10.1039/c5dt03663a
_journal_volume 44
_journal_year 2015
_chemical_formula_sum 'C28 H29 Dy N10 O10 Zn'
_chemical_formula_weight 893.48
_chemical_name_systematic
; 
 ? 
;
_space_group_IT_number 9
_symmetry_cell_setting monoclinic
_symmetry_space_group_name_Hall 'C -2yc'
_symmetry_space_group_name_H-M 'C 1 c 1'
_atom_sites_solution_hydrogens geom
_atom_sites_solution_primary direct
_atom_sites_solution_secondary difmap
_audit_creation_method SHELXL-97
_audit_update_record
;
2015-10-07 deposited with the CCDC.
2015-10-14 downloaded from the CCDC.
;
_cell_angle_alpha 90.00
_cell_angle_beta 94.590(6)
_cell_angle_gamma 90.00
_cell_formula_units_Z 4
_cell_length_a 15.9387(11)
_cell_length_b 9.3158(4)
_cell_length_c 22.5168(17)
_cell_measurement_reflns_used 40987
_cell_measurement_temperature 180(2)
_cell_measurement_theta_max 26.16
_cell_measurement_theta_min 1.81
_cell_volume 3332.6(4)
_computing_cell_refinement 'STOE X-AREA'
_computing_data_collection 'STOE X-AREA'
_computing_data_reduction 'STOE X-RED'
_computing_structure_refinement 'SHELXL-97 (Sheldrick, 1997)'
_computing_structure_solution 'SHELXS-97 (Sheldrick, 1990)'
_diffrn_ambient_temperature 180(2)
_diffrn_detector 'image plate ( 34 cm diameter )'
_diffrn_detector_type STOE
_diffrn_measured_fraction_theta_full 1.000
_diffrn_measured_fraction_theta_max 0.994
_diffrn_measurement_device '2-circle goniometer'
_diffrn_measurement_device_type 'STOE IPDS 2'
_diffrn_radiation_monochromator graphite
_diffrn_radiation_source 'fine-focus sealed tube'
_diffrn_radiation_type MoK\a
_diffrn_radiation_wavelength 0.71073
_diffrn_reflns_av_R_equivalents 0.0265
_diffrn_reflns_av_sigmaI/netI 0.0236
_diffrn_reflns_limit_h_max 19
_diffrn_reflns_limit_h_min -19
_diffrn_reflns_limit_k_max 10
_diffrn_reflns_limit_k_min -11
_diffrn_reflns_limit_l_max 27
_diffrn_reflns_limit_l_min -27
_diffrn_reflns_number 11098
_diffrn_reflns_theta_full 25.00
_diffrn_reflns_theta_max 25.62
_diffrn_reflns_theta_min 1.81
_exptl_absorpt_coefficient_mu 3.015
_exptl_absorpt_correction_T_max 0.5838
_exptl_absorpt_correction_T_min 0.4271
_exptl_absorpt_correction_type multi-scan
_exptl_absorpt_process_details 'XPREP in SHELXTL 6.14 (BrukerAXS Inc., 2003)'
_exptl_crystal_colour colourless
_exptl_crystal_density_diffrn 1.781
_exptl_crystal_density_method 'not measured'
_exptl_crystal_description block
_exptl_crystal_F_000 1772
_exptl_crystal_size_max 0.34
_exptl_crystal_size_mid 0.26
_exptl_crystal_size_min 0.20
_refine_diff_density_max 0.661
_refine_diff_density_min -1.090
_refine_diff_density_rms 0.069
_refine_ls_abs_structure_details 'Flack H D (1983), Acta Cryst. A39, 876-881'
_refine_ls_abs_structure_Flack 0.011(6)
_refine_ls_extinction_method none
_refine_ls_goodness_of_fit_ref 1.038
_refine_ls_hydrogen_treatment constr
_refine_ls_matrix_type full
_refine_ls_number_parameters 452
_refine_ls_number_reflns 6259
_refine_ls_number_restraints 2
_refine_ls_restrained_S_all 1.037
_refine_ls_R_factor_all 0.0193
_refine_ls_R_factor_gt 0.0191
_refine_ls_shift/su_max 0.003
_refine_ls_shift/su_mean 0.000
_refine_ls_structure_factor_coef Fsqd
_refine_ls_weighting_details 'calc w=1/[\s^2^(Fo^2^)+(0.0367P)^2^+0.0000P] where P=(Fo^2^+2Fc^2^)/3'
_refine_ls_weighting_scheme calc
_refine_ls_wR_factor_gt 0.0480
_refine_ls_wR_factor_ref 0.0480
_reflns_number_gt 6209
_reflns_number_total 6259
_reflns_threshold_expression >2sigma(I)
_cod_data_source_file c5dt03663a2.cif
_cod_data_source_block nak122nd
_cod_depositor_comments 'Adding full bibliography for 1540024--1540025.cif.'
_cod_original_sg_symbol_H-M Cc
_cod_database_code 1540025

loop_
_symmetry_equiv_pos_as_xyz
'x, y, z'
'x, -y, z+1/2'
'x+1/2, y+1/2, z'
'x+1/2, -y+1/2, z+1/2'

loop_
_atom_site_label
_atom_site_type_symbol
_atom_site_fract_x
_atom_site_fract_y
_atom_site_fract_z
_atom_site_U_iso_or_equiv
_atom_site_adp_type
_atom_site_occupancy
_atom_site_symmetry_multiplicity
_atom_site_calc_flag
_atom_site_refinement_flags
Zn1 Zn 0.00588(2) 0.91435(4) -0.020416(15) 0.02220(7) Uani 1 1 d .
Dy1 Dy 0.050868(9) 0.735521(11) 0.138193(8) 0.02235(4) Uani 1 1 d .
C1 C 0.1198(2) 1.0548(4) -0.11855(14) 0.0347(7) Uani 1 1 d .
H1A H 0.0779 1.0205 -0.1475 0.042 Uiso 1 1 calc R
C2 C 0.1908(2) 1.1227(5) -0.13840(16) 0.0451(9) Uani 1 1 d .
H2A H 0.1975 1.1344 -0.1797 0.054 Uiso 1 1 calc R
C3 C 0.2504(2) 1.1718(5) -0.09555(17) 0.0470(9) Uani 1 1 d .
H3A H 0.2999 1.2174 -0.1072 0.056 Uiso 1 1 calc R
C4 C 0.2391(2) 1.1554(4) -0.03621(16) 0.0377(7) Uani 1 1 d .
H4A H 0.2798 1.1907 -0.0067 0.045 Uiso 1 1 calc R
C5 C 0.16702(18) 1.0863(3) -0.01989(14) 0.0256(6) Uani 1 1 d .
C6 C 0.15357(17) 1.0599(3) 0.04300(13) 0.0261(6) Uani 1 1 d .
C7 C 0.2168(2) 1.1014(4) 0.09252(15) 0.0399(8) Uani 1 1 d .
H7A H 0.1958 1.0750 0.1308 0.060 Uiso 1 1 calc R
H7B H 0.2262 1.2053 0.0915 0.060 Uiso 1 1 calc R
H7C H 0.2699 1.0512 0.0878 0.060 Uiso 1 1 calc R
C8 C -0.06556(17) 0.8448(4) -0.15291(13) 0.0284(6) Uani 1 1 d .
H8A H -0.0829 0.9424 -0.1542 0.034 Uiso 1 1 calc R
C9 C -0.0832(2) 0.7618(4) -0.20323(17) 0.0334(8) Uani 1 1 d .
H9A H -0.1113 0.8014 -0.2383 0.040 Uiso 1 1 calc R
C10 C -0.0585(2) 0.6189(4) -0.20104(14) 0.0355(7) Uani 1 1 d .
H10A H -0.0710 0.5577 -0.2343 0.043 Uiso 1 1 calc R
C11 C -0.0154(2) 0.5668(4) -0.14962(14) 0.0346(7) Uani 1 1 d .
H11A H 0.0033 0.4699 -0.1478 0.042 Uiso 1 1 calc R
C12 C 0.00066(17) 0.6570(3) -0.10041(14) 0.0277(6) Uani 1 1 d .
C13 C 0.04629(17) 0.6076(3) -0.04356(14) 0.0271(6) Uani 1 1 d .
C14 C 0.0747(2) 0.4558(4) -0.03544(17) 0.0414(8) Uani 1 1 d .
H14A H 0.1025 0.4436 0.0047 0.062 Uiso 1 1 calc R
H14B H 0.1145 0.4325 -0.0651 0.062 Uiso 1 1 calc R
H14C H 0.0260 0.3916 -0.0406 0.062 Uiso 1 1 calc R
C15 C -0.09232(19) 1.1784(3) -0.08157(13) 0.0290(6) Uani 1 1 d .
H15A H -0.0461 1.1847 -0.1056 0.035 Uiso 1 1 calc R
C16 C -0.1600(2) 1.2733(4) -0.09320(18) 0.0359(8) Uani 1 1 d .
H16A H -0.1606 1.3406 -0.1249 0.043 Uiso 1 1 calc R
C17 C -0.2249(3) 1.2656(4) -0.0575(2) 0.0396(9) Uani 1 1 d .
H17A H -0.2717 1.3282 -0.0642 0.048 Uiso 1 1 calc R
C18 C -0.22280(19) 1.1657(4) -0.01081(15) 0.0331(7) Uani 1 1 d .
H18A H -0.2672 1.1610 0.0149 0.040 Uiso 1 1 calc R
C19 C -0.15393(17) 1.0733(3) -0.00309(14) 0.0253(6) Uani 1 1 d .
C20 C -0.14718(16) 0.9641(3) 0.04425(12) 0.0230(5) Uani 1 1 d .
C21 C -0.20486(18) 0.9678(4) 0.09336(14) 0.0320(7) Uani 1 1 d .
H21A H -0.1917 0.8875 0.1206 0.048 Uiso 1 1 calc R
H21B H -0.2633 0.9598 0.0765 0.048 Uiso 1 1 calc R
H21C H -0.1974 1.0586 0.1152 0.048 Uiso 1 1 calc R
C22 C 0.1787(2) 0.4959(5) 0.23195(19) 0.0489(10) Uani 1 1 d .
H22A H 0.2071 0.5840 0.2406 0.059 Uiso 1 1 calc R
C23 C 0.2085(2) 0.3743(5) 0.26198(18) 0.0532(10) Uani 1 1 d .
H23A H 0.2564 0.3787 0.2898 0.064 Uiso 1 1 calc R
C24 C 0.1671(3) 0.2477(4) 0.2505(2) 0.0496(11) Uani 1 1 d .
H24A H 0.1859 0.1623 0.2705 0.060 Uiso 1 1 calc R
C25 C 0.0974(3) 0.2447(3) 0.2096(2) 0.0402(9) Uani 1 1 d .
H25A H 0.0679 0.1575 0.2012 0.048 Uiso 1 1 calc R
C26 C 0.07113(18) 0.3714(3) 0.18084(14) 0.0296(6) Uani 1 1 d .
C27 C -0.00209(19) 0.3751(3) 0.13616(14) 0.0304(6) Uani 1 1 d .
C28 C -0.0521(3) 0.2426(4) 0.1194(2) 0.0456(10) Uani 1 1 d .
H28A H -0.0978 0.2669 0.0894 0.068 Uiso 1 1 calc R
H28B H -0.0759 0.2034 0.1548 0.068 Uiso 1 1 calc R
H28C H -0.0153 0.1708 0.1030 0.068 Uiso 1 1 calc R
N1 N 0.10813(14) 1.0361(3) -0.06173(11) 0.0252(5) Uani 1 1 d .
N2 N 0.08533(14) 0.9922(3) 0.05149(10) 0.0227(5) Uani 1 1 d .
N3 N -0.02534(15) 0.7953(3) -0.10230(12) 0.0262(5) Uani 1 1 d .
N4 N 0.05611(15) 0.7034(3) -0.00291(12) 0.0253(5) Uani 1 1 d .
N5 N -0.08944(14) 1.0801(3) -0.03859(11) 0.0242(5) Uani 1 1 d .
N6 N -0.08811(14) 0.8716(3) 0.03990(11) 0.0244(5) Uani 1 1 d .
N7 N 0.11237(17) 0.4970(3) 0.19145(13) 0.0332(6) Uani 1 1 d .
N8 N -0.02029(15) 0.4971(3) 0.11348(12) 0.0287(5) Uani 1 1 d .
N9 N -0.04642(18) 0.8043(4) 0.23930(12) 0.0336(6) Uani 1 1 d .
N10 N 0.21145(17) 0.8344(3) 0.19434(12) 0.0351(6) Uani 1 1 d .
O1 O 0.07004(12) 0.9618(2) 0.10768(8) 0.0267(4) Uani 1 1 d .
O2 O 0.09738(13) 0.6687(3) 0.04937(9) 0.0262(5) Uani 1 1 d .
O3 O -0.07770(16) 0.7673(2) 0.08166(11) 0.0273(5) Uani 1 1 d .
O4 O -0.08608(15) 0.4956(3) 0.06936(11) 0.0360(5) Uani 1 1 d .
H4 H -0.0993 0.5802 0.0598 0.054 Uiso 1 1 calc R
O5 O -0.03113(15) 0.9019(3) 0.20353(11) 0.0378(5) Uani 1 1 d .
O6 O -0.02422(18) 0.6783(4) 0.22572(13) 0.0442(7) Uani 1 1 d .
O7 O -0.0803(2) 0.8264(4) 0.28484(12) 0.0574(8) Uani 1 1 d .
O8 O 0.14269(15) 0.8415(3) 0.22019(10) 0.0372(5) Uani 1 1 d .
O9 O 0.20815(17) 0.7628(2) 0.14687(14) 0.0362(6) Uani 1 1 d .
O10 O 0.27517(17) 0.8937(4) 0.21585(13) 0.0549(7) Uani 1 1 d .

loop_
_atom_site_aniso_label
_atom_site_aniso_U_11
_atom_site_aniso_U_22
_atom_site_aniso_U_33
_atom_site_aniso_U_23
_atom_site_aniso_U_13
_atom_site_aniso_U_12
Zn1 0.01834(13) 0.02456(17) 0.02372(15) -0.00155(12) 0.00183(10) 0.00123(12)
Dy1 0.02179(6) 0.02279(6) 0.02254(6) 0.00038(8) 0.00230(4) 0.00000(8)
C1 0.0328(15) 0.0418(18) 0.0297(16) 0.0000(14) 0.0044(12) -0.0005(14)
C2 0.0437(18) 0.062(2) 0.0307(17) 0.0079(17) 0.0116(14) -0.0089(18)
C3 0.0356(17) 0.060(3) 0.048(2) 0.0069(19) 0.0165(15) -0.0154(18)
C4 0.0273(14) 0.0440(19) 0.0419(18) 0.0019(15) 0.0027(13) -0.0102(14)
C5 0.0243(13) 0.0228(14) 0.0302(15) 0.0001(11) 0.0048(11) -0.0008(11)
C6 0.0223(13) 0.0269(14) 0.0293(15) -0.0014(12) 0.0027(10) -0.0010(12)
C7 0.0372(16) 0.050(2) 0.0320(16) -0.0010(15) 0.0021(13) -0.0203(15)
C8 0.0245(13) 0.0334(16) 0.0271(15) -0.0022(12) 0.0000(11) -0.0030(12)
C9 0.0322(18) 0.0414(19) 0.0264(18) -0.0022(12) 0.0003(14) -0.0018(13)
C10 0.0336(15) 0.0439(19) 0.0290(16) -0.0133(14) 0.0017(12) -0.0074(15)
C11 0.0362(16) 0.0311(16) 0.0366(18) -0.0079(14) 0.0027(13) 0.0009(14)
C12 0.0224(13) 0.0310(16) 0.0295(14) -0.0068(13) 0.0015(11) -0.0007(12)
C13 0.0221(12) 0.0271(14) 0.0325(15) -0.0060(12) 0.0050(11) 0.0018(11)
C14 0.050(2) 0.0295(17) 0.0425(19) -0.0068(15) -0.0071(15) 0.0079(16)
C15 0.0320(14) 0.0268(15) 0.0284(15) -0.0014(12) 0.0034(12) 0.0014(13)
C16 0.0367(19) 0.0329(17) 0.0378(19) 0.0033(13) 0.0006(16) 0.0043(14)
C17 0.036(2) 0.0329(18) 0.050(2) 0.0051(14) 0.0036(17) 0.0127(13)
C18 0.0275(14) 0.0323(17) 0.0396(17) -0.0010(14) 0.0034(12) 0.0068(13)
C19 0.0227(12) 0.0229(13) 0.0305(15) -0.0056(11) 0.0025(11) -0.0014(11)
C20 0.0190(11) 0.0240(14) 0.0258(13) -0.0034(11) 0.0010(10) -0.0032(11)
C21 0.0294(14) 0.0325(16) 0.0357(16) 0.0003(13) 0.0124(12) 0.0045(13)
C22 0.0459(19) 0.046(2) 0.052(2) 0.011(2) -0.0110(17) -0.0059(18)
C23 0.050(2) 0.052(2) 0.055(2) 0.017(2) -0.0165(18) 0.005(2)
C24 0.056(3) 0.042(2) 0.049(3) 0.0145(16) -0.002(2) 0.0137(17)
C25 0.050(2) 0.0287(17) 0.042(2) 0.0019(13) 0.0049(18) 0.0033(14)
C26 0.0303(14) 0.0292(15) 0.0304(15) -0.0003(13) 0.0087(11) 0.0051(13)
C27 0.0303(14) 0.0258(15) 0.0359(16) -0.0049(13) 0.0069(12) -0.0018(13)
C28 0.047(2) 0.0272(17) 0.062(3) -0.0037(15) -0.002(2) -0.0023(14)
N1 0.0217(10) 0.0269(12) 0.0270(12) 0.0016(10) 0.0024(9) 0.0021(10)
N2 0.0249(10) 0.0207(11) 0.0229(11) 0.0018(9) 0.0043(9) -0.0005(9)
N3 0.0223(12) 0.0289(13) 0.0272(13) -0.0026(11) 0.0012(10) -0.0015(11)
N4 0.0189(11) 0.0294(13) 0.0278(13) -0.0020(11) 0.0028(9) 0.0006(11)
N5 0.0214(10) 0.0248(12) 0.0265(12) -0.0037(10) 0.0022(9) 0.0008(9)
N6 0.0188(10) 0.0266(12) 0.0273(12) -0.0010(10) -0.0009(9) -0.0019(10)
N7 0.0356(13) 0.0287(14) 0.0347(14) 0.0041(12) -0.0004(11) 0.0032(12)
N8 0.0241(11) 0.0299(14) 0.0320(14) -0.0013(11) 0.0013(10) 0.0008(11)
N9 0.0352(14) 0.0416(16) 0.0250(14) -0.0053(13) 0.0085(11) -0.0037(14)
N10 0.0315(14) 0.0357(16) 0.0363(15) 0.0004(13) -0.0084(11) -0.0007(12)
O1 0.0309(9) 0.0263(10) 0.0235(10) 0.0005(8) 0.0047(8) -0.0014(9)
O2 0.0237(9) 0.0322(13) 0.0225(10) -0.0015(9) 0.0009(8) 0.0042(9)
O3 0.0239(11) 0.0275(12) 0.0304(13) 0.0064(8) 0.0018(10) 0.0018(8)
O4 0.0306(11) 0.0304(12) 0.0449(14) -0.0006(11) -0.0103(10) -0.0015(10)
O5 0.0426(12) 0.0340(12) 0.0378(13) 0.0039(10) 0.0104(10) 0.0038(11)
O6 0.0557(16) 0.0358(15) 0.0437(15) 0.0025(12) 0.0209(12) -0.0023(14)
O7 0.0711(19) 0.066(2) 0.0392(15) -0.0081(14) 0.0286(13) 0.0000(17)
O8 0.0392(12) 0.0439(14) 0.0277(11) -0.0005(10) -0.0020(9) -0.0008(11)
O9 0.0284(13) 0.0355(13) 0.0441(16) -0.0019(10) 0.0008(11) 0.0017(9)
O10 0.0362(12) 0.068(2) 0.0572(16) -0.0017(15) -0.0188(12) -0.0133(14)

loop_
_atom_type_symbol
_atom_type_description
_atom_type_scat_dispersion_real
_atom_type_scat_dispersion_imag
_atom_type_scat_source
C C 0.0033 0.0016 'International Tables Vol C Tables 4.2.6.8 and 6.1.1.4'
H H 0.0000 0.0000 'International Tables Vol C Tables 4.2.6.8 and 6.1.1.4'
N N 0.0061 0.0033 'International Tables Vol C Tables 4.2.6.8 and 6.1.1.4'
O O 0.0106 0.0060 'International Tables Vol C Tables 4.2.6.8 and 6.1.1.4'
Zn Zn 0.2839 1.4301 'International Tables Vol C Tables 4.2.6.8 and 6.1.1.4'
Dy Dy -0.1892 4.4098 'International Tables Vol C Tables 4.2.6.8 and 6.1.1.4'

loop_
_geom_angle_atom_site_label_1
_geom_angle_atom_site_label_2
_geom_angle_atom_site_label_3
_geom_angle
N2 Zn1 N6 89.11(9)
N2 Zn1 N4 88.96(10)
N6 Zn1 N4 89.01(10)
N2 Zn1 N3 155.69(9)
N6 Zn1 N3 108.60(10)
N4 Zn1 N3 75.25(10)
N2 Zn1 N5 105.52(9)
N6 Zn1 N5 74.82(9)
N4 Zn1 N5 157.84(9)
N3 Zn1 N5 95.35(10)
N2 Zn1 N1 74.49(9)
N6 Zn1 N1 157.66(10)
N4 Zn1 N1 105.43(9)
N3 Zn1 N1 91.77(10)
N5 Zn1 N1 94.72(9)
O1 Dy1 O2 85.76(8)
O1 Dy1 O3 81.36(7)
O2 Dy1 O3 83.64(8)
O1 Dy1 O6 122.59(9)
O2 Dy1 O6 149.76(8)
O3 Dy1 O6 90.13(10)
O1 Dy1 O8 76.48(8)
O2 Dy1 O8 123.48(8)
O3 Dy1 O8 142.78(8)
O6 Dy1 O8 77.50(9)
O1 Dy1 O9 76.67(7)
O2 Dy1 O9 72.70(9)
O3 Dy1 O9 148.60(9)
O6 Dy1 O9 120.61(10)
O8 Dy1 O9 51.17(9)
O1 Dy1 N8 145.54(8)
O2 Dy1 N8 74.85(9)
O3 Dy1 N8 68.58(8)
O6 Dy1 N8 75.33(10)
O8 Dy1 N8 137.96(8)
O9 Dy1 N8 122.14(8)
O1 Dy1 O5 72.32(7)
O2 Dy1 O5 152.42(8)
O3 Dy1 O5 76.81(8)
O6 Dy1 O5 50.57(9)
O8 Dy1 O5 68.17(8)
O9 Dy1 O5 116.44(8)
N8 Dy1 O5 114.56(8)
O1 Dy1 N7 149.70(8)
O2 Dy1 N7 91.90(9)
O3 Dy1 N7 128.46(8)
O6 Dy1 N7 69.08(10)
O8 Dy1 N7 79.79(9)
O9 Dy1 N7 73.82(8)
N8 Dy1 N7 60.79(8)
O5 Dy1 N7 115.48(8)
O1 Dy1 N10 72.52(8)
O2 Dy1 N10 97.55(8)
O3 Dy1 N10 153.66(8)
O6 Dy1 N10 100.89(9)
O8 Dy1 N10 25.95(8)
O9 Dy1 N10 25.46(9)
N8 Dy1 N10 137.27(8)
O5 Dy1 N10 91.74(8)
N7 Dy1 N10 77.88(9)
O1 Dy1 N9 97.24(8)
O2 Dy1 N9 166.96(8)
O3 Dy1 N9 84.27(8)
O6 Dy1 N9 25.39(11)
O8 Dy1 N9 69.50(8)
O9 Dy1 N9 120.33(9)
N8 Dy1 N9 96.15(9)
O5 Dy1 N9 25.26(9)
N7 Dy1 N9 91.79(9)
N10 Dy1 N9 95.45(8)
N1 C1 C2 123.3(3)
N1 C1 H1A 118.3
C2 C1 H1A 118.3
C3 C2 C1 117.2(3)
C3 C2 H2A 121.4
C1 C2 H2A 121.4
C4 C3 C2 120.5(3)
C4 C3 H3A 119.7
C2 C3 H3A 119.7
C3 C4 C5 119.0(3)
C3 C4 H4A 120.5
C5 C4 H4A 120.5
N1 C5 C4 121.0(3)
N1 C5 C6 117.7(2)
C4 C5 C6 121.2(3)
N2 C6 C5 114.6(2)
N2 C6 C7 123.0(3)
C5 C6 C7 122.3(3)
C6 C7 H7A 109.5
C6 C7 H7B 109.5
H7A C7 H7B 109.5
C6 C7 H7C 109.5
H7A C7 H7C 109.5
H7B C7 H7C 109.5
N3 C8 C9 123.7(3)
N3 C8 H8A 118.1
C9 C8 H8A 118.1
C8 C9 C10 118.0(3)
C8 C9 H9A 121.0
C10 C9 H9A 121.0
C11 C10 C9 119.1(3)
C11 C10 H10A 120.5
C9 C10 H10A 120.5
C10 C11 C12 119.9(3)
C10 C11 H11A 120.0
C12 C11 H11A 120.0
N3 C12 C11 120.8(3)
N3 C12 C13 116.6(3)
C11 C12 C13 122.7(3)
N4 C13 C14 123.7(3)
N4 C13 C12 114.9(3)
C14 C13 C12 121.3(3)
C13 C14 H14A 109.5
C13 C14 H14B 109.5
H14A C14 H14B 109.5
C13 C14 H14C 109.5
H14A C14 H14C 109.5
H14B C14 H14C 109.5
N5 C15 C16 123.4(3)
N5 C15 H15A 118.3
C16 C15 H15A 118.3
C17 C16 C15 117.7(3)
C17 C16 H16A 121.1
C15 C16 H16A 121.1
C16 C17 C18 120.3(3)
C16 C17 H17A 119.9
C18 C17 H17A 119.9
C19 C18 C17 118.3(3)
C19 C18 H18A 120.8
C17 C18 H18A 120.8
N5 C19 C18 121.7(3)
N5 C19 C20 116.4(2)
C18 C19 C20 121.9(3)
N6 C20 C19 114.8(2)
N6 C20 C21 124.7(3)
C19 C20 C21 120.5(3)
C20 C21 H21A 109.5
C20 C21 H21B 109.5
H21A C21 H21B 109.5
C20 C21 H21C 109.5
H21A C21 H21C 109.5
H21B C21 H21C 109.5
N7 C22 C23 124.1(4)
N7 C22 H22A 117.9
C23 C22 H22A 117.9
C24 C23 C22 118.2(4)
C24 C23 H23A 120.9
C22 C23 H23A 120.9
C23 C24 C25 119.5(3)
C23 C24 H24A 120.3
C25 C24 H24A 120.3
C24 C25 C26 119.2(3)
C24 C25 H25A 120.4
C26 C25 H25A 120.4
N7 C26 C25 121.7(3)
N7 C26 C27 116.4(3)
C25 C26 C27 121.8(3)
N8 C27 C26 115.9(3)
N8 C27 C28 122.4(3)
C26 C27 C28 121.7(3)
C27 C28 H28A 109.5
C27 C28 H28B 109.5
H28A C28 H28B 109.5
C27 C28 H28C 109.5
H28A C28 H28C 109.5
H28B C28 H28C 109.5
C1 N1 C5 118.9(3)
C1 N1 Zn1 129.2(2)
C5 N1 Zn1 111.73(19)
C6 N2 O1 117.7(2)
C6 N2 Zn1 121.30(19)
O1 N2 Zn1 120.72(16)
C8 N3 C12 118.5(3)
C8 N3 Zn1 127.2(2)
C12 N3 Zn1 114.22(19)
C13 N4 O2 118.9(3)
C13 N4 Zn1 119.0(2)
O2 N4 Zn1 122.1(2)
C15 N5 C19 118.6(3)
C15 N5 Zn1 127.3(2)
C19 N5 Zn1 114.0(2)
C20 N6 O3 118.6(2)
C20 N6 Zn1 118.5(2)
O3 N6 Zn1 121.46(18)
C22 N7 C26 117.3(3)
C22 N7 Dy1 123.6(3)
C26 N7 Dy1 118.9(2)
C27 N8 O4 114.5(3)
C27 N8 Dy1 127.7(2)
O4 N8 Dy1 117.80(19)
O7 N9 O5 122.9(3)
O7 N9 O6 120.8(3)
O5 N9 O6 116.4(3)
O7 N9 Dy1 173.4(3)
O5 N9 Dy1 61.04(15)
O6 N9 Dy1 55.61(16)
O10 N10 O9 123.6(3)
O10 N10 O8 120.7(3)
O9 N10 O8 115.7(3)
O10 N10 Dy1 171.5(3)
O9 N10 Dy1 59.18(16)
O8 N10 Dy1 57.34(15)
N2 O1 Dy1 121.88(17)
N4 O2 Dy1 122.29(17)
N6 O3 Dy1 121.43(17)
N8 O4 H4 109.5
N9 O5 Dy1 93.69(19)
N9 O6 Dy1 99.0(2)
N10 O8 Dy1 96.70(17)
N10 O9 Dy1 95.36(19)

loop_
_geom_bond_atom_site_label_1
_geom_bond_atom_site_label_2
_geom_bond_distance
Zn1 N2 2.103(2)
Zn1 N6 2.139(2)
Zn1 N4 2.147(3)
Zn1 N3 2.175(3)
Zn1 N5 2.182(2)
Zn1 N1 2.247(2)
Dy1 O1 2.245(2)
Dy1 O2 2.275(2)
Dy1 O3 2.343(2)
Dy1 O6 2.445(3)
Dy1 O8 2.468(2)
Dy1 O9 2.512(3)
Dy1 N8 2.535(3)
Dy1 O5 2.566(2)
Dy1 N7 2.673(3)
Dy1 N10 2.912(3)
Dy1 N9 2.926(3)
C1 N1 1.319(4)
C1 C2 1.400(5)
C1 H1A 0.9500
C2 C3 1.377(6)
C2 H2A 0.9500
C3 C4 1.371(5)
C3 H3A 0.9500
C4 C5 1.392(4)
C4 H4A 0.9500
C5 N1 1.358(4)
C5 C6 1.470(4)
C6 N2 1.285(4)
C6 C7 1.493(4)
C7 H7A 0.9800
C7 H7B 0.9800
C7 H7C 0.9800
C8 N3 1.344(4)
C8 C9 1.382(5)
C8 H8A 0.9500
C9 C10 1.388(5)
C9 H9A 0.9500
C10 C11 1.387(5)
C10 H10A 0.9500
C11 C12 1.397(4)
C11 H11A 0.9500
C12 N3 1.353(4)
C12 C13 1.493(4)
C13 N4 1.279(4)
C13 C14 1.492(4)
C14 H14A 0.9800
C14 H14B 0.9800
C14 H14C 0.9800
C15 N5 1.331(4)
C15 C16 1.403(5)
C15 H15A 0.9500
C16 C17 1.362(6)
C16 H16A 0.9500
C17 C18 1.402(5)
C17 H17A 0.9500
C18 C19 1.395(4)
C18 H18A 0.9500
C19 N5 1.353(4)
C19 C20 1.471(4)
C20 N6 1.286(4)
C20 C21 1.494(4)
C21 H21A 0.9800
C21 H21B 0.9800
C21 H21C 0.9800
C22 N7 1.340(5)
C22 C23 1.383(6)
C22 H22A 0.9500
C23 C24 1.366(6)
C23 H23A 0.9500
C24 C25 1.385(7)
C24 H24A 0.9500
C25 C26 1.394(5)
C25 H25A 0.9500
C26 N7 1.355(4)
C26 C27 1.479(4)
C27 N8 1.270(4)
C27 C28 1.502(5)
C28 H28A 0.9800
C28 H28B 0.9800
C28 H28C 0.9800
N2 O1 1.338(3)
N4 O2 1.341(3)
N6 O3 1.353(3)
N8 O4 1.386(3)
N9 O7 1.214(4)
N9 O5 1.252(4)
N9 O6 1.271(5)
N10 O10 1.222(4)
N10 O9 1.257(4)
N10 O8 1.283(4)
O4 H4 0.8400
